data_1100067
loop_
_publ_author_name
'Wei, Z. F.'
'Chen, X. L.'
'Wang, F. M.'
'Li, W. C.'
'He, M.'
'Zhang, Y.'

_publ_section_title
;
 Phase relations in the ternary system SrO-TiO~2~-B~2~O~3~
;
_journal_issue 1-2
_journal_name_full 'Journal of Alloys and Compounds'
_journal_page_first 10
_journal_page_last 13
_journal_paper_doi 10.1016/S0925-8388(01)01564-X
_journal_volume 327
_journal_year 2001
_chemical_formula_structural 'Sr3 B2 O6'
_chemical_formula_sum 'B2 O6 Sr3'
_chemical_name_systematic 'Strontium Boron Oxide (3/2/6)'
_space_group_IT_number 167
_symmetry_cell_setting hexagonal
_symmetry_space_group_name_Hall '-R 3 2"c'
_symmetry_space_group_name_H-M 'R -3 c :H'
_cell_angle_alpha 90
_cell_angle_beta 90
_cell_angle_gamma 120
_cell_formula_units_Z 6
_cell_length_a 9.0429(1)
_cell_length_b 9.0429(1)
_cell_length_c 12.5664(1)
_cell_volume 889.834(30)
_refine_ls_R_factor_all 0.05
_cod_depositor_comments
;
 Correcting the _chemical_formula_structural and _chemical_formula_sum data
 item values by changing them from 'Sr B2 O6' and 'B2 O6 Sr' to 'Sr3 B2 O6'
 and 'B2 O6 Sr3' after consulting the original publication.

 Antanas Vaitkus,
 2017-09-09

The following automatic conversions were performed:
'_symmetry_cell_setting' value 'Hexagonal' changed to 'hexagonal'
according to '/home/saulius/struct/CIF-dictionaries/cif_core.dic'
dictionary named 'cif_core.dic' version 2.4.1 from 2010-06-29.

Automatic conversion script
Id: cif_fix_enum 1527 2010-12-29 10:47:43Z saulius 
;
_cod_original_sg_symbol_H-M 'R -3 c'
_cod_database_code 1100067

loop_
_symmetry_equiv_pos_as_xyz
x,y,z
-y,x-y,z
-x+y,-x,z
y,x,1/2-z
x-y,-y,1/2-z
-x,-x+y,1/2-z
-x,-y,-z
y,-x+y,-z
x-y,x,-z
-y,-x,1/2+z
-x+y,y,1/2+z
x,x-y,1/2+z
2/3+x,1/3+y,1/3+z
2/3-y,1/3+x-y,1/3+z
2/3-x+y,1/3-x,1/3+z
2/3+y,1/3+x,5/6-z
2/3+x-y,1/3-y,5/6-z
2/3-x,1/3-x+y,5/6-z
2/3-x,1/3-y,1/3-z
2/3+y,1/3-x+y,1/3-z
2/3+x-y,1/3+x,1/3-z
2/3-y,1/3-x,5/6+z
2/3-x+y,1/3+y,5/6+z
2/3+x,1/3+x-y,5/6+z
1/3+x,2/3+y,2/3+z
1/3-y,2/3+x-y,2/3+z
1/3-x+y,2/3-x,2/3+z
1/3+y,2/3+x,1/6-z
1/3+x-y,2/3-y,1/6-z
1/3-x,2/3-x+y,1/6-z
1/3-x,2/3-y,2/3-z
1/3+y,2/3-x+y,2/3-z
1/3+x-y,2/3+x,2/3-z
1/3-y,2/3-x,1/6+z
1/3-x+y,2/3+y,1/6+z
1/3+x,2/3+x-y,1/6+z

loop_
_atom_site_label
_atom_site_type_symbol
_atom_site_symmetry_multiplicity
_atom_site_Wyckoff_symbol
_atom_site_fract_x
_atom_site_fract_y
_atom_site_fract_z
_atom_site_occupancy
_atom_site_attached_hydrogens
_atom_site_calc_flag
Sr Sr2+ 18 e 0.3551(1) 0 0.25 1. 0 d
B B3+ 12 c 0 0 0.1146(10) 1. 0 d
O O2- 36 f 0.1588(5) 0.0107(7) 0.1148(3) 1. 0 d

loop_
_atom_type_symbol
_atom_type_oxidation_number
Sr2+ 2.000
B3+ 3.000
O2- -2.000
